data_2101359
loop_
_publ_author_name
'Toda, F.'
'Tanaka, K.'
'Stein, Z.'
'Goldberg, I.'

_publ_section_title
;
 Structure, solid-state photochemistry and reactivity in asymmetric
 synthesis of 3,4-bis(diphenylmethylene)-<i>N</i>-methylsuccinimide
;
_journal_issue 5
_journal_name_full 'Acta Crystallographica Section B'
_journal_page_first 856
_journal_page_last 863
_journal_paper_doi 10.1107/S0108768194014540
_journal_volume 51
_journal_year 1995
_chemical_formula_sum 'C31 H23 N O2'
_chemical_formula_weight 441.53
_symmetry_cell_setting orthorhombic
_symmetry_space_group_name_Hall '-P 2n 2ab'
_symmetry_space_group_name_H-M 'P b c n'
_cell_angle_alpha 90.0
_cell_angle_beta 90.0
_cell_angle_gamma 90.0
_cell_formula_units_Z 4
_cell_length_a 9.9640(10)
_cell_length_b 20.181(3)
_cell_length_c 11.622(3)
_cell_volume 2337.0(7)
_diffrn_radiation_type Mo
_diffrn_radiation_wavelength 0.71073
_exptl_absorpt_coefficient_mu 0.073
_exptl_crystal_density_diffrn 1.255
_exptl_crystal_F_000 928
_cod_data_source_file hr0011.cif
_cod_data_source_block hr0011b
_cod_original_formula_sum 'C31 H23 N1 O2'
_cod_database_code 2101359

loop_
_atom_site_label
_atom_site_fract_x
_atom_site_fract_y
_atom_site_fract_z
_atom_site_U_iso_or_equiv
N1 .0 .57570(10) .25 .0405(8)
C2 .0 .6480(2) .25 .0623(14)
C3 .0868(2) .53800(10) .3169(2) .0393(6)
O4 .1714(2) .56330(10) .37800(10) .0537(6)
C5 .0595(2) .46740(10) .2887(2) .0349(6)
C6 .1480(2) .41770(10) .3124(2) .0344(6)
C7 .2536(2) .42300(10) .4021(2) .0368(6)
C8 .3829(2) .40000(10) .3789(2) .0483(7)
C9 .4830(2) .40310(10) .4616(2) .0569(9)
C10 .4547(3) .42760(10) .5696(2) .0568(9)
C11 .3274(2) .44880(10) .5951(2) .0534(8)
C12 .2270(2) .44670(10) .5123(2) .0449(7)
C13 .1515(2) .35500(10) .2451(2) .0363(6)
C14 .1570(2) .35730(10) .1255(2) .0429(7)
C15 .1711(2) .29920(10) .0629(2) .0543(8)
C16 .1776(2) .23900(10) .1178(2) .0600(9)
C17 .1705(2) .23620(10) .2367(2) .0552(9)
C18 .1593(2) .29390(10) .3003(2) .0452(6)
H2a -.0815 .6664 .2077 ?
H2b .0855 .6659 .2132 ?
H2c -.0037 .6619 .3343 ?
H8 .4040 .3789 .2995 ?
H9 .5798 .3864 .4409 ?
H10 .5294 .4293 .6324 ?
H11 .3062 .4673 .6761 ?
H12 .1292 .4634 .5319 ?
H14 .1501 .4022 .0841 ?
H15 .1789 .3031 -.0276 ?
H16 .1868 .1951 .0685 ?
H17 .1722 .1905 .2792 ?
H18 .1593 .2933 .3904 ?

loop_
_geom_angle_atom_site_label_1
_geom_angle_atom_site_label_2
_geom_angle_atom_site_label_3
_geom_angle
C3 N1 C3' 113.60(10)
C2 N1 C3 123.2(2)
N1 C3 C5 106.7(2)
N1 C3 O4 121.9(2)
O4 C3 C5 131.2(2)
C3 C5 C6 122.8(2)
C3 C5 C5' 106.2(2)
C5' C5 C6 129.6(2)
C5 C6 C13 122.3(2)
C5 C6 C7 123.2(2)
C7 C6 C13 114.4(2)
C6 C7 C12 122.4(2)
C6 C7 C8 119.6(2)
C8 C7 C12 117.9(2)
C7 C8 C9 121.0(2)
C8 C9 C10 120.0(2)
C9 C10 C11 119.9(2)
C10 C11 C12 120.5(2)
C7 C12 C11 120.7(2)
C6 C13 C18 120.8(2)
C6 C13 C14 119.8(2)
C14 C13 C18 119.2(2)
C13 C14 C15 120.0(2)
C14 C15 C16 120.6(2)
C15 C16 C17 119.80(10)
C16 C17 C18 120.2(2)
C13 C18 C17 120.2(2)

loop_
_geom_bond_atom_site_label_1
_geom_bond_atom_site_label_2
_geom_bond_distance
N1 C2 1.459(4)
N1 C3 1.390(2)
C3 O4 1.215(2)
C3 C5 1.487(2)
C5 C5' 1.488(3)
C5 C6 1.364(2)
C6 C7 1.485(3)
C6 C13 1.488(3)
C7 C8 1.396(2)
C7 C12 1.393(3)
C8 C9 1.387(3)
C9 C10 1.378(3)
C10 C11 1.371(3)
C11 C12 1.389(3)
C13 C14 1.392(3)
C13 C18 1.392(3)
C14 C15 1.387(3)
C15 C16 1.374(3)
C16 C17 1.385(3)
C17 C18 1.384(3)
